data_4312208
loop_
_publ_author_name
'Matthias Weil'
'Michael Puchberger'
'Enrique J. Baran'

_publ_contact_author_address
;  
Institute for Chemical Technologies and Analytics
Division of Structural Chemistry
Vienna University of Technology
Getreidemarkt 9/164-SC
A-1060 Vienna
Austria       
;
_publ_contact_author_email mweil@mail.zserv.tuwien.ac.at
_publ_contact_author_fax '+43 1 58801 17199'
_publ_contact_author_name
;       
Matthias Weil       
;
_publ_contact_author_phone '+43 1 58801 17122'
_publ_section_title
;
 Preparation and Characterization of Dimercury(I) Monofluorophosphate(V),
 Hg2PO3F: Crystal Structure, Thermal Behavior, Vibrational Spectra, and
 Solid-State 31P and 19F NMR Spectra
;
_journal_name_full 'Inorganic Chemistry'
_journal_page_first 8330
_journal_page_last 8335
_journal_paper_doi 10.1021/ic048741e
_journal_volume 43
_journal_year 2004
_chemical_formula_structural 'Hg2 (P O3 F)'
_chemical_formula_sum 'F Hg2 O3 P'
_chemical_formula_weight 499.15
_chemical_name_systematic
; 
Mercury(I) monofluorophosphate 
;
_space_group_IT_number 72
_symmetry_cell_setting orthorhombic
_symmetry_space_group_name_Hall '-I 2 2c'
_symmetry_space_group_name_H-M 'I b a m'
_atom_sites_solution_primary direct
_atom_sites_solution_secondary difmap
_audit_creation_method SHELXL-97
_cell_angle_alpha 90.00
_cell_angle_beta 90.00
_cell_angle_gamma 90.00
_cell_formula_units_Z 8
_cell_length_a 9.406(2)
_cell_length_b 12.145(3)
_cell_length_c 8.567(2)
_cell_measurement_reflns_used 2574
_cell_measurement_temperature 298(2)
_cell_measurement_theta_max 30.376
_cell_measurement_theta_min 2.779
_cell_volume 978.7(4)
_computing_cell_refinement 'SAINT (Siemens, 1996)'
_computing_data_collection 'SMART (Siemens, 1996)'
_computing_data_reduction SAINT
_computing_molecular_graphics 'Atoms for Windows V5.1 (Dowty, 2000)'
_computing_publication_material SHELXL97
_computing_structure_refinement 'SHELXL97 (Sheldrick, 1997)'
_computing_structure_solution 'SHELXS97 (Sheldrick, 1997)'
_diffrn_ambient_temperature 298(2)
_diffrn_measured_fraction_theta_full 0.990
_diffrn_measured_fraction_theta_max 0.990
_diffrn_measurement_device_type 'SMART diffractometer with APEX CCD camera'
_diffrn_measurement_method \w
_diffrn_radiation_monochromator graphite
_diffrn_radiation_source 'fine-focus sealed tube'
_diffrn_radiation_type MoK\a
_diffrn_radiation_wavelength 0.71073
_diffrn_reflns_av_R_equivalents 0.0644
_diffrn_reflns_av_sigmaI/netI 0.0314
_diffrn_reflns_limit_h_max 13
_diffrn_reflns_limit_h_min -13
_diffrn_reflns_limit_k_max 16
_diffrn_reflns_limit_k_min -17
_diffrn_reflns_limit_l_max 12
_diffrn_reflns_limit_l_min -12
_diffrn_reflns_number 5400
_diffrn_reflns_theta_full 30.51
_diffrn_reflns_theta_max 30.51
_diffrn_reflns_theta_min 2.74
_diffrn_standards_interval_count 0
_diffrn_standards_number 0
_exptl_absorpt_coefficient_mu 62.910
_exptl_absorpt_correction_T_max 0.2711
_exptl_absorpt_correction_T_min 0.0620
_exptl_absorpt_correction_type numerical
_exptl_absorpt_process_details
;
Habitus (Herrendorf, 1993-1997)
;
_exptl_crystal_colour colourless
_exptl_crystal_density_diffrn 6.776
_exptl_crystal_density_method 'not measured'
_exptl_crystal_description bar
_exptl_crystal_F_000 1664
_exptl_crystal_size_max 0.35
_exptl_crystal_size_mid 0.05
_exptl_crystal_size_min 0.02
_refine_diff_density_max 3.255
_refine_diff_density_min -2.995
_refine_diff_density_rms 0.384
_refine_ls_extinction_coef 0.00019(5)
_refine_ls_extinction_expression Fc^*^=kFc[1+0.001xFc^2^\l^3^/sin(2\q)]^-1/4^
_refine_ls_extinction_method SHELXL
_refine_ls_goodness_of_fit_ref 1.068
_refine_ls_matrix_type full
_refine_ls_number_parameters 38
_refine_ls_number_reflns 795
_refine_ls_number_restraints 0
_refine_ls_restrained_S_all 1.068
_refine_ls_R_factor_all 0.0406
_refine_ls_R_factor_gt 0.0353
_refine_ls_shift/su_max 0.000
_refine_ls_shift/su_mean 0.000
_refine_ls_structure_factor_coef Fsqd
_refine_ls_weighting_details 'w=1/[\s^2^(Fo^2^)+(0.0384P)^2^+37.9325P] where P=(Fo^2^+2Fc^2^)/3'
_refine_ls_weighting_scheme calc
_refine_ls_wR_factor_gt 0.0879
_refine_ls_wR_factor_ref 0.0909
_reflns_number_gt 678
_reflns_number_total 795
_reflns_threshold_expression I>2\s(I)
_cod_data_source_file ic048741esi20040826_072333.cif
_cod_data_source_block Hg2PO3F
_cod_database_code 4312208

loop_
_symmetry_equiv_pos_as_xyz
'x, y, z'
'-x, -y, z'
'-x+1/2, y+1/2, -z'
'x+1/2, -y+1/2, -z'
'x+1/2, y+1/2, z+1/2'
'-x+1/2, -y+1/2, z+1/2'
'-x+1, y+1, -z+1/2'
'x+1, -y+1, -z+1/2'
'-x, -y, -z'
'x, y, -z'
'x-1/2, -y-1/2, z'
'-x-1/2, y-1/2, z'
'-x+1/2, -y+1/2, -z+1/2'
'x+1/2, y+1/2, -z+1/2'
'x, -y, z+1/2'
'-x, y, z+1/2'

loop_
_atom_site_label
_atom_site_type_symbol
_atom_site_fract_x
_atom_site_fract_y
_atom_site_fract_z
_atom_site_U_iso_or_equiv
_atom_site_adp_type
_atom_site_occupancy
_atom_site_symmetry_multiplicity
_atom_site_calc_flag
_atom_site_refinement_flags
_atom_site_disorder_assembly
_atom_site_disorder_group
Hg Hg 0.20348(5) 0.10146(3) 0.22378(5) 0.0376(2) Uani 1 1 d . . .
P P 0.4532(3) 0.2398(2) 0.0000 0.0174(5) Uani 1 2 d S . .
F F 0.0358(9) 0.3724(7) 0.0000 0.0375(18) Uani 1 2 d S . .
O1 O 0.3643(6) 0.2368(5) 0.1479(7) 0.0255(12) Uani 1 1 d . . .
O2 O 0.0614(9) 0.1687(8) 0.0000 0.0265(18) Uani 1 2 d S . .

loop_
_atom_site_aniso_label
_atom_site_aniso_U_11
_atom_site_aniso_U_22
_atom_site_aniso_U_33
_atom_site_aniso_U_23
_atom_site_aniso_U_13
_atom_site_aniso_U_12
Hg 0.0526(3) 0.0173(2) 0.0428(3) 0.00648(13) 0.00041(17) -0.00120(14)
P 0.0182(12) 0.0184(12) 0.0155(11) 0.000 0.000 -0.0010(10)
F 0.042(4) 0.026(4) 0.045(5) 0.000 0.000 -0.015(3)
O1 0.028(3) 0.026(3) 0.023(3) 0.000(2) 0.009(2) -0.005(2)
O2 0.026(4) 0.038(5) 0.016(4) 0.000 0.000 0.014(4)

loop_
_atom_type_symbol
_atom_type_description
_atom_type_scat_dispersion_real
_atom_type_scat_dispersion_imag
_atom_type_scat_source
O O 0.0106 0.0060 'International Tables Vol C Tables 4.2.6.8 and 6.1.1.4'
F F 0.0171 0.0103 'International Tables Vol C Tables 4.2.6.8 and 6.1.1.4'
P P 0.1023 0.0942 'International Tables Vol C Tables 4.2.6.8 and 6.1.1.4'
Hg Hg -2.3894 9.2266 'International Tables Vol C Tables 4.2.6.8 and 6.1.1.4'

loop_
_geom_angle_atom_site_label_1
_geom_angle_atom_site_label_2
_geom_angle_atom_site_label_3
_geom_angle
_geom_angle_site_symmetry_1
_geom_angle_site_symmetry_3
_geom_angle_publ_flag
O1 Hg O1 73.5(2) . 13 ?
O1 Hg O2 84.3(3) . . ?
O1 Hg O2 86.6(2) 13 . ?
O1 Hg Hg 138.18(15) . 8_445 y
O1 Hg Hg 137.87(14) 13 8_445 y
O2 Hg Hg 117.6(2) . 8_445 y
O2 P O1 112.9(3) 11_665 10 y
O2 P O1 112.9(3) 11_665 . y
O1 P O1 113.1(5) 10 . y
O2 P F 107.9(5) 11_665 11_665 y
O1 P F 104.6(3) 10 11_665 y
O1 P F 104.6(3) . 11_665 y
P O1 Hg 127.4(4) . . ?
P O1 Hg 121.5(3) . 13 ?
Hg O1 Hg 106.5(2) . 13 ?
P O2 Hg 127.4(2) 11_565 10 ?
P O2 Hg 127.4(2) 11_565 . ?
Hg O2 Hg 101.5(3) 10 . ?

loop_
_geom_bond_atom_site_label_1
_geom_bond_atom_site_label_2
_geom_bond_distance
_geom_bond_site_symmetry_2
_geom_bond_publ_flag
Hg O1 2.327(6) . y
Hg O1 2.339(6) 13 y
Hg O2 2.476(5) . y
Hg Hg 2.5051(9) 8_445 y
P O2 1.507(9) 11_665 y
P O1 1.519(6) 10 y
P O1 1.519(6) . y
P F 1.568(8) 11_665 y
F P 1.568(8) 11_565 ?
O1 Hg 2.339(6) 13 ?
O2 P 1.507(9) 11_565 ?
O2 Hg 2.476(5) 10 ?
